data_7054482
loop_
_publ_author_name
'Fischer, Dennis'
'Klap\"otke, Thomas M.'
'Reymann, Marius'
'Stierstorfer, J\"org'
'V\"olkl, Maurus B. R.'

_publ_section_title
;
 Energetic alliance of tetrazole-1-oxides and 1,2,5-oxadiazoles
;
_journal_issue 3
_journal_name_full 'New J. Chem.'
_journal_page_first 1619
_journal_paper_doi 10.1039/C4NJ01351D
_journal_volume 39
_journal_year 2015
_chemical_formula_moiety '     C4 N10 O4, 2(C H7 N4) '
_chemical_formula_sum 'C6 H14 N18 O4'
_chemical_formula_weight 402.35
_chemical_name_common 'bis-aminoguanidinium bis-(1-oxidotetrazolyl)-furoxane'
_chemical_name_systematic 'bis-aminoguanidinium bis-(1-oxidotetrazolyl)-furoxane'
_space_group_IT_number 14
_symmetry_cell_setting monoclinic
_symmetry_Int_Tables_number 14
_symmetry_space_group_name_Hall '-P 2yn'
_symmetry_space_group_name_H-M 'P 1 21/n 1'
_atom_sites_solution_hydrogens difmap
_atom_sites_solution_primary direct
_atom_sites_solution_secondary difmap
_audit_creation_date
;
'Thu May 02 13:26:24 2013'
;
_audit_creation_method
;
CrysAlisPro, Oxford Diffraction Ltd.,
Version 1.171.35.11 (release 16-05-2011 CrysAlis171 .NET)
(compiled May 16 2011,17:55:39)
;
_audit_update_record 14.05.2013
_cell_angle_alpha 90.00
_cell_angle_beta 115.793(12)
_cell_angle_gamma 90.00
_cell_formula_units_Z 4
_cell_length_a 7.0135(7)
_cell_length_b 31.347(2)
_cell_length_c 7.9795(7)
_cell_measurement_reflns_used 2231
_cell_measurement_temperature 100(2)
_cell_measurement_theta_max 32.8610
_cell_measurement_theta_min 4.5710
_cell_volume 1579.5(3)
_computing_cell_refinement
;
CrysAlisPro, Agilent Technologies,
Version 1.171.35.11 (release 16-05-2011 CrysAlis171 .NET)
(compiled May 16 2011,17:55:39)
;
_computing_data_collection
;
CrysAlisPro, Agilent Technologies,
Version 1.171.35.11 (release 16-05-2011 CrysAlis171 .NET)
(compiled May 16 2011,17:55:39)
;
_computing_data_reduction
;
CrysAlisPro, Agilent Technologies,
Version 1.171.35.11 (release 16-05-2011 CrysAlis171 .NET)
(compiled May 16 2011,17:55:39)
;
_computing_molecular_graphics
;
'ORTEP (M. N. Burnett, C. K. Johnson, ORTEP-III: Oak Ridge Thermal Ellipsoid
;
_computing_publication_material 'PLATON (A. L. Spek, Acta Crystallogr, Sect. A, 1990, 46, C34, 1995 version).'
_computing_structure_refinement 'SHELXL-97 (Sheldrick, 1997)'
_computing_structure_solution SIR-92
_diffrn_ambient_temperature 100
_diffrn_detector_area_resol_mean 15.9809
_diffrn_measured_fraction_theta_full 0.994
_diffrn_measured_fraction_theta_max 0.994
_diffrn_measurement_device 'CCD camera on \k-goniostat'
_diffrn_measurement_device_type 'Xcalibur, Sapphire3'
_diffrn_measurement_method '\w scans'
_diffrn_orient_matrix_UB_11 -0.0564410000
_diffrn_orient_matrix_UB_12 -0.0120270000
_diffrn_orient_matrix_UB_13 0.0389602000
_diffrn_orient_matrix_UB_21 -0.0912383000
_diffrn_orient_matrix_UB_22 0.0126435000
_diffrn_orient_matrix_UB_23 -0.0495408000
_diffrn_orient_matrix_UB_31 -0.0331194000
_diffrn_orient_matrix_UB_32 -0.0144082000
_diffrn_orient_matrix_UB_33 -0.0761194000
_diffrn_radiation_collimation 0.5
_diffrn_radiation_monochromator graphite
_diffrn_radiation_source 'Enhance (Mo) X-ray Source'
_diffrn_radiation_type 'Mo K\a'
_diffrn_radiation_wavelength 0.71073
_diffrn_reflns_av_R_equivalents 0.0344
_diffrn_reflns_av_sigmaI/netI 0.0469
_diffrn_reflns_limit_h_max 8
_diffrn_reflns_limit_h_min -6
_diffrn_reflns_limit_k_max 39
_diffrn_reflns_limit_k_min -38
_diffrn_reflns_limit_l_max 9
_diffrn_reflns_limit_l_min -9
_diffrn_reflns_number 8257
_diffrn_reflns_theta_full 26.25
_diffrn_reflns_theta_max 26.25
_diffrn_reflns_theta_min 4.15
_diffrn_source_current 40
_diffrn_source_type 'Spellman generator'
_diffrn_source_voltage 50
_exptl_absorpt_coefficient_mu 0.142
_exptl_absorpt_correction_T_max 0.9722
_exptl_absorpt_correction_T_min 0.9654
_exptl_absorpt_correction_type multi-scan
_exptl_absorpt_process_details
;
CrysAlisPro, Agilent Technologies,
Version 1.171.35.11 (release 16-05-2011 CrysAlis171 .NET)
(compiled May 16 2011,17:55:39)
Empirical absorption correction using spherical harmonics,
 implemented in SCALE3 ABSPACK scaling algorithm.
;
_exptl_crystal_colour colorless
_exptl_crystal_density_diffrn 1.692
_exptl_crystal_density_method 'not measured'
_exptl_crystal_description block
_exptl_crystal_F_000 832
_exptl_crystal_size_max 0.25
_exptl_crystal_size_mid 0.23
_exptl_crystal_size_min 0.20
_refine_diff_density_max 0.275
_refine_diff_density_min -0.223
_refine_diff_density_rms 0.050
_refine_ls_extinction_method none
_refine_ls_goodness_of_fit_ref 1.020
_refine_ls_hydrogen_treatment refall
_refine_ls_matrix_type full
_refine_ls_number_parameters 309
_refine_ls_number_reflns 3158
_refine_ls_number_restraints 0
_refine_ls_restrained_S_all 1.020
_refine_ls_R_factor_all 0.0520
_refine_ls_R_factor_gt 0.0374
_refine_ls_shift/su_max 0.000
_refine_ls_shift/su_mean 0.000
_refine_ls_structure_factor_coef Fsqd
_refine_ls_weighting_details 'calc w=1/[\s^2^(Fo^2^)+(0.0338P)^2^+0.3564P] where P=(Fo^2^+2Fc^2^)/3'
_refine_ls_weighting_scheme calc
_refine_ls_wR_factor_gt 0.0799
_refine_ls_wR_factor_ref 0.0874
_reflns_number_gt 2520
_reflns_number_total 3158
_reflns_threshold_expression >2sigma(I)
_cod_data_source_file c4nj01351d2.cif
_cod_data_source_block ix202
_cod_depositor_comments 'Adding full bibliography for 7054474--7054485.cif.'
_cod_original_cell_volume 1579.5(2)
_cod_original_sg_symbol_Hall -P2yn
_cod_original_sg_symbol_H-M 'P 21/n '
_cod_database_code 7054482

loop_
_symmetry_equiv_pos_as_xyz
'x, y, z'
'-x+1/2, y+1/2, -z+1/2'
'-x, -y, -z'
'x-1/2, -y-1/2, z-1/2'

loop_
_atom_site_label
_atom_site_type_symbol
_atom_site_fract_x
_atom_site_fract_y
_atom_site_fract_z
_atom_site_U_iso_or_equiv
_atom_site_adp_type
_atom_site_occupancy
_atom_site_symmetry_multiplicity
_atom_site_calc_flag
O1 O 0.20903(19) 0.08495(4) 0.75528(17) 0.0180(3) Uani 1 1 d
O2 O 0.0662(2) 0.23407(4) 0.69221(17) 0.0175(3) Uani 1 1 d
O3 O -0.0617(2) 0.20593(4) 0.40083(17) 0.0200(3) Uani 1 1 d
O4 O 0.29855(19) 0.19948(4) 1.25731(17) 0.0168(3) Uani 1 1 d
N1 N 0.0123(2) 0.08920(5) 0.6285(2) 0.0140(3) Uani 1 1 d
N2 N -0.1018(2) 0.05652(5) 0.5244(2) 0.0180(3) Uani 1 1 d
N3 N -0.2879(2) 0.07279(5) 0.4103(2) 0.0197(4) Uani 1 1 d
N4 N -0.2954(2) 0.11510(5) 0.4385(2) 0.0170(3) Uani 1 1 d
N5 N -0.0218(2) 0.19903(5) 0.5639(2) 0.0143(3) Uani 1 1 d
N6 N 0.1068(2) 0.21992(5) 0.8686(2) 0.0170(3) Uani 1 1 d
N7 N 0.1822(2) 0.16522(4) 1.1886(2) 0.0130(3) Uani 1 1 d
N8 N 0.1637(2) 0.13418(5) 1.2966(2) 0.0160(3) Uani 1 1 d
N9 N 0.0361(2) 0.10533(5) 1.1819(2) 0.0169(3) Uani 1 1 d
N10 N -0.0270(2) 0.11691(5) 1.0029(2) 0.0154(3) Uani 1 1 d
C1 C -0.1074(3) 0.12451(5) 0.5761(2) 0.0130(4) Uani 1 1 d
C2 C -0.0331(3) 0.16578(5) 0.6628(2) 0.0128(4) Uani 1 1 d
C3 C 0.0480(3) 0.17961(5) 0.8501(2) 0.0134(4) Uani 1 1 d
C4 C 0.0665(3) 0.15435(5) 1.0094(2) 0.0130(4) Uani 1 1 d
N11 N 0.6197(2) 0.19858(5) 0.9475(2) 0.0161(3) Uani 1 1 d
N12 N 0.5706(3) 0.16932(5) 1.0586(2) 0.0178(4) Uani 1 1 d
N13 N 0.4390(3) 0.15498(5) 0.6968(2) 0.0174(4) Uani 1 1 d
N14 N 0.5550(3) 0.22070(5) 0.6511(2) 0.0181(4) Uani 1 1 d
C5 C 0.5355(3) 0.19158(5) 0.7640(2) 0.0130(4) Uani 1 1 d
N15 N 0.6745(2) 0.03831(5) 0.8487(2) 0.0162(3) Uani 1 1 d
N16 N 0.5076(3) 0.03009(5) 0.6713(2) 0.0177(4) Uani 1 1 d
N17 N 0.6505(3) -0.03156(5) 0.9273(2) 0.0161(3) Uani 1 1 d
N18 N 0.8890(3) 0.01434(5) 1.1440(2) 0.0169(3) Uani 1 1 d
C6 C 0.7375(3) 0.00664(6) 0.9740(2) 0.0141(4) Uani 1 1 d
H14A H 0.498(4) 0.2142(7) 0.532(4) 0.037(7) Uiso 1 1 d
H17B H 0.695(3) -0.0499(7) 1.017(3) 0.019(5) Uiso 1 1 d
H17A H 0.544(4) -0.0348(7) 0.810(3) 0.039(7) Uiso 1 1 d
H16B H 0.550(3) 0.0359(7) 0.584(3) 0.026(6) Uiso 1 1 d
H16A H 0.400(4) 0.0466(7) 0.656(3) 0.030(6) Uiso 1 1 d
H11 H 0.658(4) 0.2240(8) 0.988(3) 0.034(6) Uiso 1 1 d
H13B H 0.420(3) 0.1377(7) 0.773(3) 0.025(6) Uiso 1 1 d
H13A H 0.382(3) 0.1506(7) 0.577(3) 0.026(6) Uiso 1 1 d
H12B H 0.689(4) 0.1597(7) 1.143(3) 0.026(6) Uiso 1 1 d
H18B H 0.938(3) 0.0394(8) 1.174(3) 0.027(6) Uiso 1 1 d
H14B H 0.622(4) 0.2443(8) 0.694(3) 0.031(6) Uiso 1 1 d
H15 H 0.739(3) 0.0621(8) 0.880(3) 0.031(6) Uiso 1 1 d
H12A H 0.503(4) 0.1841(7) 1.119(3) 0.034(6) Uiso 1 1 d
H18A H 0.924(3) -0.0041(7) 1.234(3) 0.023(6) Uiso 1 1 d

loop_
_atom_site_aniso_label
_atom_site_aniso_U_11
_atom_site_aniso_U_22
_atom_site_aniso_U_33
_atom_site_aniso_U_23
_atom_site_aniso_U_13
_atom_site_aniso_U_12
O1 0.0141(6) 0.0178(7) 0.0177(7) 0.0036(5) 0.0029(6) 0.0027(5)
O2 0.0245(7) 0.0110(6) 0.0162(7) 0.0001(5) 0.0083(6) -0.0018(5)
O3 0.0281(7) 0.0183(7) 0.0134(7) 0.0015(5) 0.0089(6) 0.0009(6)
O4 0.0192(7) 0.0119(6) 0.0163(7) -0.0029(5) 0.0049(6) -0.0054(5)
N1 0.0174(8) 0.0129(7) 0.0127(8) -0.0003(6) 0.0073(7) -0.0016(6)
N2 0.0231(8) 0.0140(8) 0.0166(8) -0.0024(6) 0.0084(7) -0.0030(7)
N3 0.0241(9) 0.0157(8) 0.0194(9) -0.0028(6) 0.0096(7) -0.0039(7)
N4 0.0193(8) 0.0157(8) 0.0141(8) -0.0020(6) 0.0054(7) -0.0033(7)
N5 0.0164(8) 0.0128(7) 0.0130(8) -0.0004(6) 0.0057(7) 0.0011(6)
N6 0.0222(8) 0.0159(8) 0.0134(8) 0.0024(6) 0.0082(7) 0.0005(7)
N7 0.0146(7) 0.0111(7) 0.0133(8) -0.0001(6) 0.0061(6) 0.0007(6)
N8 0.0203(8) 0.0120(8) 0.0167(8) 0.0006(6) 0.0091(7) -0.0006(6)
N9 0.0201(8) 0.0156(8) 0.0156(8) -0.0003(6) 0.0083(7) -0.0015(7)
N10 0.0181(8) 0.0132(8) 0.0159(8) 0.0013(6) 0.0082(7) 0.0001(6)
C1 0.0149(9) 0.0137(9) 0.0103(9) 0.0014(7) 0.0054(7) 0.0007(7)
C2 0.0121(9) 0.0110(9) 0.0156(9) 0.0019(7) 0.0062(7) 0.0021(7)
C3 0.0109(8) 0.0119(9) 0.0169(9) -0.0008(7) 0.0057(7) 0.0011(7)
C4 0.0135(9) 0.0119(9) 0.0135(9) 0.0004(7) 0.0057(7) 0.0018(7)
N11 0.0195(8) 0.0135(8) 0.0150(8) -0.0027(6) 0.0072(7) -0.0019(7)
N12 0.0205(9) 0.0188(8) 0.0145(8) 0.0031(7) 0.0079(8) 0.0024(7)
N13 0.0224(9) 0.0179(8) 0.0112(9) -0.0010(7) 0.0066(7) -0.0040(7)
N14 0.0232(9) 0.0158(9) 0.0162(9) -0.0008(7) 0.0093(8) -0.0042(7)
C5 0.0101(8) 0.0139(9) 0.0151(9) -0.0001(7) 0.0055(7) 0.0030(7)
N15 0.0172(8) 0.0126(8) 0.0167(8) 0.0004(6) 0.0054(7) -0.0021(7)
N16 0.0176(8) 0.0203(9) 0.0133(8) 0.0006(6) 0.0051(7) -0.0002(7)
N17 0.0184(8) 0.0131(8) 0.0146(9) 0.0018(7) 0.0052(7) -0.0005(7)
N18 0.0208(9) 0.0130(8) 0.0149(9) 0.0004(7) 0.0059(7) -0.0016(7)
C6 0.0140(9) 0.0152(9) 0.0162(9) -0.0007(7) 0.0096(8) 0.0015(7)

loop_
_atom_type_symbol
_atom_type_description
_atom_type_scat_dispersion_real
_atom_type_scat_dispersion_imag
_atom_type_scat_source
C C 0.0033 0.0016 'International Tables Vol C Tables 4.2.6.8 and 6.1.1.4'
N N 0.0061 0.0033 'International Tables Vol C Tables 4.2.6.8 and 6.1.1.4'
O O 0.0106 0.0060 'International Tables Vol C Tables 4.2.6.8 and 6.1.1.4'
H H 0.0000 0.0000 'International Tables Vol C Tables 4.2.6.8 and 6.1.1.4'

loop_
_geom_angle_atom_site_label_1
_geom_angle_atom_site_label_2
_geom_angle_atom_site_label_3
_geom_angle
N6 O2 N5 108.24(12)
O1 N1 C1 128.91(14)
O1 N1 N2 122.84(14)
C1 N1 N2 108.23(14)
N3 N2 N1 105.98(14)
N2 N3 N4 111.19(14)
C1 N4 N3 104.99(14)
O3 N5 C2 136.31(15)
O3 N5 O2 116.64(13)
C2 N5 O2 107.03(13)
C3 N6 O2 106.14(14)
O4 N7 N8 122.65(14)
O4 N7 C4 128.87(14)
N8 N7 C4 108.47(14)
N9 N8 N7 106.07(13)
N8 N9 N10 111.15(14)
C4 N10 N9 105.46(14)
N4 C1 N1 109.59(15)
N4 C1 C2 127.69(16)
N1 C1 C2 122.71(15)
N5 C2 C3 106.61(15)
N5 C2 C1 121.13(15)
C3 C2 C1 132.17(16)
N6 C3 C2 111.98(15)
N6 C3 C4 121.31(15)
C2 C3 C4 126.71(16)
N10 C4 N7 108.84(14)
N10 C4 C3 126.11(15)
N7 C4 C3 125.05(15)
C5 N11 N12 117.81(15)
C5 N11 H11 118.8(15)
N12 N11 H11 119.1(15)
N11 N12 H12B 107.6(14)
N11 N12 H12A 108.6(14)
H12B N12 H12A 108(2)
C5 N13 H13B 117.9(14)
C5 N13 H13A 119.3(14)
H13B N13 H13A 122(2)
C5 N14 H14A 116.1(15)
C5 N14 H14B 121.0(15)
H14A N14 H14B 123(2)
N13 C5 N14 120.40(17)
N13 C5 N11 119.41(16)
N14 C5 N11 120.15(17)
C6 N15 N16 118.20(15)
C6 N15 H15 118.0(15)
N16 N15 H15 123.8(15)
N15 N16 H16B 109.5(14)
N15 N16 H16A 108.7(14)
H16B N16 H16A 109(2)
C6 N17 H17B 114.4(13)
C6 N17 H17A 117.4(15)
H17B N17 H17A 128(2)
C6 N18 H18B 120.1(14)
C6 N18 H18A 122.2(14)
H18B N18 H18A 117(2)
N17 C6 N18 121.13(17)
N17 C6 N15 119.92(17)
N18 C6 N15 118.94(17)

loop_
_geom_bond_atom_site_label_1
_geom_bond_atom_site_label_2
_geom_bond_distance
O1 N1 1.3151(18)
O2 N6 1.3819(18)
O2 N5 1.4442(18)
O3 N5 1.2254(18)
O4 N7 1.3156(18)
N1 C1 1.341(2)
N1 N2 1.342(2)
N2 N3 1.326(2)
N3 N4 1.350(2)
N4 C1 1.331(2)
N5 C2 1.330(2)
N6 C3 1.317(2)
N7 N8 1.343(2)
N7 C4 1.345(2)
N8 N9 1.321(2)
N9 N10 1.349(2)
N10 C4 1.334(2)
C1 C2 1.453(2)
C2 C3 1.416(2)
C3 C4 1.455(2)
N11 C5 1.337(2)
N11 N12 1.418(2)
N11 H11 0.86(2)
N12 H12B 0.86(2)
N12 H12A 0.94(2)
N13 C5 1.322(2)
N13 H13B 0.86(2)
N13 H13A 0.87(2)
N14 C5 1.331(2)
N14 H14A 0.88(2)
N14 H14B 0.86(2)
N15 C6 1.340(2)
N15 N16 1.413(2)
N15 H15 0.85(2)
N16 H16B 0.89(2)
N16 H16A 0.88(2)
N17 C6 1.322(2)
N17 H17B 0.87(2)
N17 H17A 0.92(2)
N18 C6 1.332(2)
N18 H18B 0.85(2)
N18 H18A 0.87(2)

loop_
_geom_hbond_atom_site_label_D
_geom_hbond_atom_site_label_H
_geom_hbond_atom_site_label_A
_geom_hbond_distance_DH
_geom_hbond_distance_HA
_geom_hbond_distance_DA
_geom_hbond_angle_DHA
_geom_hbond_site_symmetry_A
N14 H14A O4 0.88(2) 2.07(3) 2.938(2) 167(2) 1_554
N17 H17B O1 0.87(2) 1.97(2) 2.831(2) 171.5(19) 3_657
N17 H17A N3 0.92(2) 2.23(2) 3.071(2) 152(2) 3_556
N16 H16B N3 0.89(2) 2.43(2) 3.285(2) 160.8(19) 1_655
N16 H16A O1 0.88(2) 2.19(2) 3.002(2) 153.5(19) .
N11 H11 O2 0.86(2) 2.39(2) 3.008(2) 129.4(19) 4_666
N11 H11 O3 0.86(2) 2.60(2) 3.210(2) 129.2(19) 4_666
N13 H13B O1 0.86(2) 2.19(2) 2.880(2) 137.4(19) .
N13 H13A N8 0.87(2) 2.15(2) 2.997(2) 163.0(19) 1_554
N12 H12B O3 0.86(2) 2.50(2) 3.049(2) 121.9(18) 1_656
N18 H18B N9 0.85(2) 2.17(2) 3.003(2) 166.7(19) 1_655
N14 H14B O4 0.86(2) 2.08(2) 2.939(2) 169(2) 4_665
N15 H15 N10 0.85(2) 2.28(2) 3.119(2) 168(2) 1_655
N12 H12A O4 0.94(2) 2.21(2) 3.112(2) 162.3(19) .
N12 H12A N7 0.94(2) 2.61(2) 3.313(2) 132.6(17) .
N12 H12A O2 0.94(2) 2.62(2) 3.215(2) 121.5(17) 4_666
N18 H18A N2 0.87(2) 2.43(2) 3.275(2) 165.8(18) 3_657

loop_
_geom_torsion_atom_site_label_1
_geom_torsion_atom_site_label_2
_geom_torsion_atom_site_label_3
_geom_torsion_atom_site_label_4
_geom_torsion
O1 N1 N2 N3 -178.40(14)
C1 N1 N2 N3 0.38(18)
N1 N2 N3 N4 0.18(18)
N2 N3 N4 C1 -0.66(19)
N6 O2 N5 O3 -178.06(13)
N6 O2 N5 C2 0.43(17)
N5 O2 N6 C3 -0.19(17)
O4 N7 N8 N9 179.82(14)
C4 N7 N8 N9 -0.59(18)
N7 N8 N9 N10 0.34(18)
N8 N9 N10 C4 0.04(18)
N3 N4 C1 N1 0.89(19)
N3 N4 C1 C2 -179.02(16)
O1 N1 C1 N4 177.87(15)
N2 N1 C1 N4 -0.81(19)
O1 N1 C1 C2 -2.2(3)
N2 N1 C1 C2 179.10(15)
O3 N5 C2 C3 177.57(18)
O2 N5 C2 C3 -0.48(18)
O3 N5 C2 C1 0.6(3)
O2 N5 C2 C1 -177.47(14)
N4 C1 C2 N5 -60.0(3)
N1 C1 C2 N5 120.10(19)
N4 C1 C2 C3 123.9(2)
N1 C1 C2 C3 -56.0(3)
O2 N6 C3 C2 -0.12(19)
O2 N6 C3 C4 -179.42(14)
N5 C2 C3 N6 0.4(2)
C1 C2 C3 N6 176.92(18)
N5 C2 C3 C4 179.65(16)
C1 C2 C3 C4 -3.8(3)
N9 N10 C4 N7 -0.41(18)
N9 N10 C4 C3 179.53(16)
O4 N7 C4 N10 -179.82(15)
N8 N7 C4 N10 0.63(19)
O4 N7 C4 C3 0.2(3)
N8 N7 C4 C3 -179.30(15)
N6 C3 C4 N10 164.86(17)
C2 C3 C4 N10 -14.3(3)
N6 C3 C4 N7 -15.2(3)
C2 C3 C4 N7 165.59(17)
N12 N11 C5 N13 -10.5(2)
N12 N11 C5 N14 171.75(16)
N16 N15 C6 N17 3.1(2)
N16 N15 C6 N18 -177.43(16)
